data_7230597
loop_
_publ_author_name
'Ashok, Dongamanti'
'Chiranjeevi, Pamula'
'Kumar, Aamate Vikas'
'Sarasija, Madderla'
'Krishna, Vagolu Siva'
'Sriram, Dharmarajan'
'Balasubramanian, Sridhar'

_publ_section_title
;
 1,2,3-Triazole-fused spirochromenes as potential anti-tubercular agents:
 synthesis and biological evaluation
;
_journal_issue 30
_journal_name_full 'RSC Advances'
_journal_page_first 16997
_journal_paper_doi 10.1039/C8RA03197E
_journal_volume 8
_journal_year 2018
_chemical_formula_moiety 'C21 H19 N3 O'
_chemical_formula_sum 'C21 H19 N3 O'
_chemical_formula_weight 329.39
_space_group_crystal_system monoclinic
_space_group_IT_number 14
_space_group_name_Hall '-P 2yn'
_space_group_name_H-M_alt 'P 1 21/n 1'
_symmetry_space_group_name_Hall '-P 2yn'
_symmetry_space_group_name_H-M 'P 1 21/n 1'
_atom_sites_solution_hydrogens geom
_audit_creation_method SHELXL-2014/7
_audit_update_record
;
2018-01-29 deposited with the CCDC.
2018-04-26 downloaded from the CCDC.
;
_cell_angle_alpha 90
_cell_angle_beta 106.2989(5)
_cell_angle_gamma 90
_cell_formula_units_Z 4
_cell_length_a 12.29074(14)
_cell_length_b 6.54998(8)
_cell_length_c 21.8593(3)
_cell_measurement_reflns_used 9788
_cell_measurement_temperature 294(2)
_cell_measurement_theta_max 30.47
_cell_measurement_theta_min 2.49
_cell_volume 1689.04(4)
_computing_cell_refinement '<i>SAINT</i> (Bruker, 2016)'
_computing_data_collection '<i>APEX3</i> (Bruker, 2016)'
_computing_data_reduction 'Bruker SAINT'
_computing_molecular_graphics 'Bruker SHELXTL'
_computing_publication_material 'Bruker SHELXTL'
_computing_structure_refinement '<i>SHELXL2014</i> (Sheldrick, 2015)'
_computing_structure_solution '<i>SHELXT</i> (Sheldrick, 2015)'
_diffrn_ambient_temperature 294(2)
_diffrn_measured_fraction_theta_full 0.998
_diffrn_measured_fraction_theta_max 0.997
_diffrn_measurement_device_type 'Bruker D8 QUEST PHOTON-100'
_diffrn_measurement_method '\w and \f'
_diffrn_radiation_type MoK\a
_diffrn_radiation_wavelength 0.71073
_diffrn_reflns_av_R_equivalents 0.0288
_diffrn_reflns_av_unetI/netI 0.0248
_diffrn_reflns_Laue_measured_fraction_full 0.998
_diffrn_reflns_Laue_measured_fraction_max 0.997
_diffrn_reflns_limit_h_max 17
_diffrn_reflns_limit_h_min -17
_diffrn_reflns_limit_k_max 9
_diffrn_reflns_limit_k_min -9
_diffrn_reflns_limit_l_max 31
_diffrn_reflns_limit_l_min -31
_diffrn_reflns_number 23247
_diffrn_reflns_point_group_measured_fraction_full 0.998
_diffrn_reflns_point_group_measured_fraction_max 0.997
_diffrn_reflns_theta_full 25.242
_diffrn_reflns_theta_max 30.572
_diffrn_reflns_theta_min 2.205
_exptl_absorpt_coefficient_mu 0.082
_exptl_absorpt_correction_T_max 0.7461
_exptl_absorpt_correction_T_min 0.7231
_exptl_absorpt_correction_type multi-scan
_exptl_absorpt_process_details 'SADABS, Bruker, 2016'
_exptl_crystal_colour colorless
_exptl_crystal_density_diffrn 1.295
_exptl_crystal_description block
_exptl_crystal_F_000 696
_exptl_crystal_size_max 0.320
_exptl_crystal_size_mid 0.280
_exptl_crystal_size_min 0.140
_refine_diff_density_max 0.254
_refine_diff_density_min -0.238
_refine_diff_density_rms 0.042
_refine_ls_extinction_method none
_refine_ls_goodness_of_fit_ref 1.043
_refine_ls_hydrogen_treatment constr
_refine_ls_matrix_type full
_refine_ls_number_parameters 226
_refine_ls_number_reflns 5166
_refine_ls_number_restraints 0
_refine_ls_restrained_S_all 1.043
_refine_ls_R_factor_all 0.0735
_refine_ls_R_factor_gt 0.0543
_refine_ls_shift/su_max 0.000
_refine_ls_shift/su_mean 0.000
_refine_ls_structure_factor_coef Fsqd
_refine_ls_weighting_details 'w=1/[\s^2^(Fo^2^)+(0.0650P)^2^+0.4687P] where P=(Fo^2^+2Fc^2^)/3'
_refine_ls_weighting_scheme calc
_refine_ls_wR_factor_gt 0.1362
_refine_ls_wR_factor_ref 0.1471
_reflns_Friedel_coverage 0.000
_reflns_number_gt 3941
_reflns_number_total 5166
_reflns_threshold_expression 'I > 2\s(I)'
_cod_data_source_file c8ra03197e2.cif
_cod_data_source_block KA357_0m
_cod_original_cell_volume 1689.04(3)
_cod_database_code 7230597
_shelx_shelxl_version_number 2014/7
_shelx_space_group_comment
;
The symmetry employed for this shelxl refinement is uniquely defined
by the following loop, which should always be used as a source of
symmetry information in preference to the above space-group names.
They are only intended as comments.
;
_shelx_estimated_absorpt_t_min 0.974
_shelx_estimated_absorpt_t_max 0.989

loop_
_space_group_symop_operation_xyz
'x, y, z'
'-x+1/2, y+1/2, -z+1/2'
'-x, -y, -z'
'x-1/2, -y-1/2, z-1/2'

loop_
_atom_site_label
_atom_site_type_symbol
_atom_site_fract_x
_atom_site_fract_y
_atom_site_fract_z
_atom_site_U_iso_or_equiv
_atom_site_adp_type
_atom_site_occupancy
_atom_site_site_symmetry_order
_atom_site_calc_flag
_atom_site_refinement_flags_posn
_atom_site_refinement_flags_adp
C1 C 0.31134(11) 0.7322(2) 0.54344(6) 0.0364(3) Uani 1 1 d . .
C2 C 0.23355(12) 0.7175(2) 0.48423(7) 0.0436(3) Uani 1 1 d . .
H2 H 0.2295 0.8186 0.4538 0.052 Uiso 1 1 calc R U
C3 C 0.16156(12) 0.5508(2) 0.47055(7) 0.0467(3) Uani 1 1 d . .
H3 H 0.1087 0.5420 0.4308 0.056 Uiso 1 1 calc R U
C4 C 0.16626(12) 0.3968(2) 0.51457(8) 0.0464(3) Uani 1 1 d . .
C5 C 0.24512(12) 0.4147(2) 0.57341(7) 0.0460(3) Uani 1 1 d . .
H5 H 0.2496 0.3123 0.6035 0.055 Uiso 1 1 calc R U
C6 C 0.31817(11) 0.5809(2) 0.58919(6) 0.0381(3) Uani 1 1 d . .
C7 C 0.39975(12) 0.6105(2) 0.65108(6) 0.0417(3) Uani 1 1 d . .
H7 H 0.3972 0.5275 0.6852 0.050 Uiso 1 1 calc R U
C8 C 0.47750(11) 0.7549(2) 0.65902(6) 0.0394(3) Uani 1 1 d . .
H8 H 0.5266 0.7786 0.6993 0.047 Uiso 1 1 calc R U
C9 C 0.48719(11) 0.88142(19) 0.60333(6) 0.0360(3) Uani 1 1 d . .
C10 C 0.52507(12) 1.1011(2) 0.62279(7) 0.0428(3) Uani 1 1 d . .
H10A H 0.5043 1.1894 0.5857 0.051 Uiso 1 1 calc R U
H10B H 0.4875 1.1507 0.6535 0.051 Uiso 1 1 calc R U
C11 C 0.65040(12) 1.10547(19) 0.65145(6) 0.0376(3) Uani 1 1 d . .
C12 C 0.72137(11) 0.94910(19) 0.64786(6) 0.0345(3) Uani 1 1 d . .
C13 C 0.68690(11) 0.7500(2) 0.61566(7) 0.0401(3) Uani 1 1 d . .
H13A H 0.6866 0.6449 0.6469 0.048 Uiso 1 1 calc R U
H13B H 0.7394 0.7100 0.5920 0.048 Uiso 1 1 calc R U
C14 C 0.56775(11) 0.7776(2) 0.57046(6) 0.0391(3) Uani 1 1 d . .
H14A H 0.5373 0.6451 0.5546 0.047 Uiso 1 1 calc R U
H14B H 0.5722 0.8594 0.5343 0.047 Uiso 1 1 calc R U
C16 C 0.93342(11) 0.9272(2) 0.68379(6) 0.0391(3) Uani 1 1 d . .
C17 C 1.01963(14) 1.0362(3) 0.66962(8) 0.0552(4) Uani 1 1 d . .
H17 H 1.0079 1.1703 0.6553 0.066 Uiso 1 1 calc R U
C18 C 1.12323(15) 0.9431(4) 0.67696(9) 0.0683(5) Uani 1 1 d . .
H18 H 1.1818 1.0155 0.6677 0.082 Uiso 1 1 calc R U
C19 C 1.14061(15) 0.7455(4) 0.69769(9) 0.0672(5) Uani 1 1 d . .
H19 H 1.2108 0.6842 0.7025 0.081 Uiso 1 1 calc R U
C20 C 1.05442(15) 0.6374(3) 0.71146(9) 0.0603(4) Uani 1 1 d . .
H20 H 1.0664 0.5030 0.7255 0.072 Uiso 1 1 calc R U
C21 C 0.94980(13) 0.7280(2) 0.70449(7) 0.0464(3) Uani 1 1 d . .
H21 H 0.8913 0.6552 0.7137 0.056 Uiso 1 1 calc R U
C22 C 0.08846(16) 0.2141(3) 0.49875(10) 0.0664(5) Uani 1 1 d . .
H22A H 0.0397 0.2274 0.4561 0.100 Uiso 1 1 calc R U
H22B H 0.1329 0.0919 0.5019 0.100 Uiso 1 1 calc R U
H22C H 0.0434 0.2068 0.5281 0.100 Uiso 1 1 calc R U
N1 N 0.82632(9) 1.02226(17) 0.67594(5) 0.0383(2) Uani 1 1 d . .
N2 N 0.82006(11) 1.21736(19) 0.69635(6) 0.0493(3) Uani 1 1 d . .
N3 N 0.71234(11) 1.26641(18) 0.68163(6) 0.0486(3) Uani 1 1 d . .
O1 O 0.37733(8) 0.90463(15) 0.55710(5) 0.0435(2) Uani 1 1 d . .

loop_
_atom_site_aniso_label
_atom_site_aniso_U_11
_atom_site_aniso_U_22
_atom_site_aniso_U_33
_atom_site_aniso_U_23
_atom_site_aniso_U_13
_atom_site_aniso_U_12
C1 0.0347(6) 0.0358(6) 0.0373(6) 0.0012(5) 0.0080(5) 0.0032(5)
C2 0.0442(7) 0.0457(7) 0.0368(7) 0.0025(6) 0.0046(5) 0.0051(6)
C3 0.0396(7) 0.0512(8) 0.0458(8) -0.0099(6) 0.0063(6) 0.0036(6)
C4 0.0398(7) 0.0438(7) 0.0583(9) -0.0114(6) 0.0184(6) -0.0013(6)
C5 0.0468(8) 0.0424(7) 0.0526(8) 0.0049(6) 0.0198(6) 0.0001(6)
C6 0.0368(6) 0.0397(6) 0.0389(6) 0.0030(5) 0.0125(5) 0.0035(5)
C7 0.0424(7) 0.0482(7) 0.0350(6) 0.0106(6) 0.0120(5) 0.0066(6)
C8 0.0387(6) 0.0454(7) 0.0316(6) 0.0030(5) 0.0058(5) 0.0076(6)
C9 0.0367(6) 0.0339(6) 0.0328(6) 0.0010(5) 0.0024(5) 0.0024(5)
C10 0.0468(7) 0.0319(6) 0.0440(7) -0.0024(5) 0.0031(6) 0.0058(5)
C11 0.0466(7) 0.0274(5) 0.0350(6) -0.0006(5) 0.0051(5) 0.0012(5)
C12 0.0391(6) 0.0299(6) 0.0331(6) 0.0004(5) 0.0076(5) -0.0020(5)
C13 0.0394(7) 0.0315(6) 0.0507(8) -0.0080(5) 0.0145(6) -0.0012(5)
C14 0.0458(7) 0.0342(6) 0.0370(6) -0.0072(5) 0.0113(5) -0.0065(5)
C16 0.0388(6) 0.0450(7) 0.0309(6) 0.0001(5) 0.0054(5) -0.0038(6)
C17 0.0514(9) 0.0614(10) 0.0481(8) 0.0097(7) 0.0063(7) -0.0154(7)
C18 0.0455(9) 0.1000(16) 0.0612(10) 0.0068(10) 0.0179(8) -0.0171(10)
C19 0.0457(9) 0.0973(16) 0.0613(10) 0.0000(10) 0.0195(8) 0.0100(9)
C20 0.0559(9) 0.0610(10) 0.0657(10) 0.0046(8) 0.0201(8) 0.0146(8)
C21 0.0446(7) 0.0475(8) 0.0491(8) 0.0050(6) 0.0165(6) 0.0012(6)
C22 0.0580(10) 0.0559(10) 0.0870(13) -0.0189(9) 0.0231(9) -0.0146(8)
N1 0.0428(6) 0.0317(5) 0.0360(5) 0.0000(4) 0.0039(4) -0.0033(4)
N2 0.0545(7) 0.0344(6) 0.0491(7) -0.0060(5) -0.0019(5) -0.0042(5)
N3 0.0548(7) 0.0316(6) 0.0499(7) -0.0056(5) -0.0007(6) 0.0005(5)
O1 0.0425(5) 0.0381(5) 0.0417(5) 0.0088(4) -0.0017(4) -0.0004(4)

loop_
_atom_type_symbol
_atom_type_description
_atom_type_scat_dispersion_real
_atom_type_scat_dispersion_imag
_atom_type_scat_source
C C 0.0033 0.0016 'International Tables Vol C Tables 4.2.6.8 and 6.1.1.4'
H H 0.0000 0.0000 'International Tables Vol C Tables 4.2.6.8 and 6.1.1.4'
N N 0.0061 0.0033 'International Tables Vol C Tables 4.2.6.8 and 6.1.1.4'
O O 0.0106 0.0060 'International Tables Vol C Tables 4.2.6.8 and 6.1.1.4'

loop_
_geom_angle_atom_site_label_1
_geom_angle_atom_site_label_2
_geom_angle_atom_site_label_3
_geom_angle
O1 C1 C2 118.22(12)
O1 C1 C6 121.04(12)
C2 C1 C6 120.65(13)
C1 C2 C3 119.37(14)
C1 C2 H2 120.3
C3 C2 H2 120.3
C4 C3 C2 121.68(14)
C4 C3 H3 119.2
C2 C3 H3 119.2
C5 C4 C3 117.84(14)
C5 C4 C22 120.96(16)
C3 C4 C22 121.20(15)
C4 C5 C6 122.18(14)
C4 C5 H5 118.9
C6 C5 H5 118.9
C5 C6 C1 118.27(13)
C5 C6 C7 124.31(13)
C1 C6 C7 117.40(12)
C8 C7 C6 120.16(12)
C8 C7 H7 119.9
C6 C7 H7 119.9
C7 C8 C9 120.44(12)
C7 C8 H8 119.8
C9 C8 H8 119.8
O1 C9 C8 110.61(11)
O1 C9 C14 108.48(10)
C8 C9 C14 110.03(11)
O1 C9 C10 104.21(10)
C8 C9 C10 112.25(11)
C14 C9 C10 111.06(11)
C11 C10 C9 109.35(11)
C11 C10 H10A 109.8
C9 C10 H10A 109.8
C11 C10 H10B 109.8
C9 C10 H10B 109.8
H10A C10 H10B 108.3
N3 C11 C12 109.33(12)
N3 C11 C10 126.22(12)
C12 C11 C10 124.35(12)
N1 C12 C11 104.62(11)
N1 C12 C13 129.45(12)
C11 C12 C13 125.82(12)
C12 C13 C14 107.23(11)
C12 C13 H13A 110.3
C14 C13 H13A 110.3
C12 C13 H13B 110.3
C14 C13 H13B 110.3
H13A C13 H13B 108.5
C13 C14 C9 112.09(11)
C13 C14 H14A 109.2
C9 C14 H14A 109.2
C13 C14 H14B 109.2
C9 C14 H14B 109.2
H14A C14 H14B 107.9
C21 C16 C17 120.80(14)
C21 C16 N1 119.95(12)
C17 C16 N1 119.24(14)
C18 C17 C16 119.09(17)
C18 C17 H17 120.5
C16 C17 H17 120.5
C19 C18 C17 120.64(17)
C19 C18 H18 119.7
C17 C18 H18 119.7
C18 C19 C20 120.08(17)
C18 C19 H19 120.0
C20 C19 H19 120.0
C19 C20 C21 120.21(18)
C19 C20 H20 119.9
C21 C20 H20 119.9
C16 C21 C20 119.19(15)
C16 C21 H21 120.4
C20 C21 H21 120.4
C4 C22 H22A 109.5
C4 C22 H22B 109.5
H22A C22 H22B 109.5
C4 C22 H22C 109.5
H22A C22 H22C 109.5
H22B C22 H22C 109.5
C12 N1 N2 110.29(11)
C12 N1 C16 129.25(12)
N2 N1 C16 120.42(11)
N3 N2 N1 107.17(11)
N2 N3 C11 108.58(11)
C1 O1 C9 116.29(10)

loop_
_geom_bond_atom_site_label_1
_geom_bond_atom_site_label_2
_geom_bond_distance
C1 O1 1.3734(16)
C1 C2 1.3798(18)
C1 C6 1.3937(18)
C2 C3 1.384(2)
C2 H2 0.9300
C3 C4 1.384(2)
C3 H3 0.9300
C4 C5 1.381(2)
C4 C22 1.510(2)
C5 C6 1.392(2)
C5 H5 0.9300
C6 C7 1.4531(19)
C7 C8 1.321(2)
C7 H7 0.9300
C8 C9 1.5046(18)
C8 H8 0.9300
C9 O1 1.4498(15)
C9 C14 1.5357(18)
C9 C10 1.5355(18)
C10 C11 1.4914(19)
C10 H10A 0.9700
C10 H10B 0.9700
C11 N3 1.3580(17)
C11 C12 1.3618(18)
C12 N1 1.3513(16)
C12 C13 1.4858(17)
C13 C14 1.5300(19)
C13 H13A 0.9700
C13 H13B 0.9700
C14 H14A 0.9700
C14 H14B 0.9700
C16 C21 1.377(2)
C16 C17 1.383(2)
C16 N1 1.4223(17)
C17 C18 1.380(3)
C17 H17 0.9300
C18 C19 1.368(3)
C18 H18 0.9300
C19 C20 1.376(3)
C19 H19 0.9300
C20 C21 1.385(2)
C20 H20 0.9300
C21 H21 0.9300
C22 H22A 0.9600
C22 H22B 0.9600
C22 H22C 0.9600
N1 N2 1.3628(16)
N2 N3 1.3117(18)

loop_
_geom_torsion_atom_site_label_1
_geom_torsion_atom_site_label_2
_geom_torsion_atom_site_label_3
_geom_torsion_atom_site_label_4
_geom_torsion
O1 C1 C2 C3 -176.35(12)
C6 C1 C2 C3 0.2(2)
C1 C2 C3 C4 -0.7(2)
C2 C3 C4 C5 0.4(2)
C2 C3 C4 C22 -179.08(14)
C3 C4 C5 C6 0.2(2)
C22 C4 C5 C6 179.74(14)
C4 C5 C6 C1 -0.6(2)
C4 C5 C6 C7 177.73(13)
O1 C1 C6 C5 176.88(12)
C2 C1 C6 C5 0.4(2)
O1 C1 C6 C7 -1.60(19)
C2 C1 C6 C7 -178.09(12)
C5 C6 C7 C8 169.49(13)
C1 C6 C7 C8 -12.1(2)
C6 C7 C8 C9 -3.9(2)
C7 C8 C9 O1 30.86(17)
C7 C8 C9 C14 -88.97(15)
C7 C8 C9 C10 146.80(13)
O1 C9 C10 C11 -160.02(11)
C8 C9 C10 C11 80.25(14)
C14 C9 C10 C11 -43.40(15)
C9 C10 C11 N3 -170.83(13)
C9 C10 C11 C12 13.16(19)
N3 C11 C12 N1 -0.63(15)
C10 C11 C12 N1 175.96(13)
N3 C11 C12 C13 -176.95(13)
C10 C11 C12 C13 -0.4(2)
N1 C12 C13 C14 -157.59(13)
C11 C12 C13 C14 17.79(18)
C12 C13 C14 C9 -48.53(15)
O1 C9 C14 C13 179.05(10)
C8 C9 C14 C13 -59.83(14)
C10 C9 C14 C13 65.08(14)
C21 C16 C17 C18 -0.5(2)
N1 C16 C17 C18 -179.65(14)
C16 C17 C18 C19 0.3(3)
C17 C18 C19 C20 0.0(3)
C18 C19 C20 C21 -0.1(3)
C17 C16 C21 C20 0.4(2)
N1 C16 C21 C20 179.57(14)
C19 C20 C21 C16 -0.1(3)
C11 C12 N1 N2 0.19(14)
C13 C12 N1 N2 176.32(13)
C11 C12 N1 C16 -177.66(12)
C13 C12 N1 C16 -1.5(2)
C21 C16 N1 C12 -45.55(19)
C17 C16 N1 C12 133.60(15)
C21 C16 N1 N2 136.79(14)
C17 C16 N1 N2 -44.06(18)
C12 N1 N2 N3 0.33(16)
C16 N1 N2 N3 178.40(12)
N1 N2 N3 C11 -0.72(16)
C12 C11 N3 N2 0.86(17)
C10 C11 N3 N2 -175.65(14)
C2 C1 O1 C9 -152.66(12)
C6 C1 O1 C9 30.77(17)
C8 C9 O1 C1 -43.49(15)
C14 C9 O1 C1 77.27(13)
C10 C9 O1 C1 -164.33(11)
